data_1549702
loop_
_publ_author_name
'Aziz, Hamid'
'Saeed, Aamer'
'Simpson, Jim'

_publ_section_title
;
 5,5-Diphenyl-2-thioxoimidazolidin-4-one dimethyl sulfoxide monosolvate
;
_journal_coeditor_code HB4245
_journal_issue 7
_journal_name_full IUCrData
_journal_page_first x181010
_journal_paper_doi 10.1107/S2414314618010106
_journal_volume 3
_journal_year 2018
_chemical_formula_iupac 'C15 H12 N2 O S, C2 H6 O S'
_chemical_formula_moiety 'C15 H12 N2 O S, C2 H6 O S'
_chemical_formula_sum 'C17 H18 N2 O2 S2'
_chemical_formula_weight 346.45
_chemical_name_common
;
5,5-Diphenyl-2-thioxoimidazolidin-4-one dimethyl sulfoxide monosolvate
;
_chemical_name_systematic
;
5,5-Diphenyl-2-sulfanylideneimidazolidin-4-one dimethyl sulfoxide monosolvate
;
_space_group_crystal_system monoclinic
_space_group_IT_number 14
_space_group_name_Hall '-P 2yn'
_space_group_name_H-M_alt 'P 1 21/n 1'
_symmetry_space_group_name_Hall '-P 2yn'
_symmetry_space_group_name_H-M 'P 1 21/n 1'
_atom_sites_solution_hydrogens mixed
_atom_sites_solution_primary direct
_audit_creation_method SHELXL-2018/1
_cell_angle_alpha 90
_cell_angle_beta 101.820(2)
_cell_angle_gamma 90
_cell_formula_units_Z 4
_cell_length_a 7.3167(2)
_cell_length_b 15.5894(4)
_cell_length_c 15.5627(3)
_cell_measurement_reflns_used 4420
_cell_measurement_temperature 100(2)
_cell_measurement_theta_max 74.0770
_cell_measurement_theta_min 4.0320
_cell_volume 1737.49(7)
_computing_cell_refinement
;
CrysAlis PRO (Rigaku OD, 2015)
;
_computing_data_collection
;
CrysAlis PRO (Rigaku OD, 2015)
;
_computing_data_reduction
;
CrysAlis PRO (Rigaku OD, 2015)
;
_computing_molecular_graphics
;
Mercury (Macrae <i>et al.</i>, 2008)
;
_computing_publication_material
;
SHELXL2018 (Sheldrick, 2015b), enCIFer (Allen <i>et al.</i>,
2004),
PLATON (Spek, 2009), publCIF (Westrip 2010) and WinGX
(Farrugia, 2012)
;
_computing_structure_refinement
;
SHELXL2018 (Sheldrick, 2015b) and TITAN (Hunter & Simpson, 1999)
;
_computing_structure_solution
;
SHELXT (Sheldrick, 2015a)
;
_diffrn_ambient_temperature 100(2)
_diffrn_detector_area_resol_mean 5.1725
_diffrn_measured_fraction_theta_full 1.000
_diffrn_measured_fraction_theta_max 0.970
_diffrn_measurement_device_type 'Rigaku SuperNova Dual Source diffractometer with an Atlas detector'
_diffrn_measurement_method '\w scans'
_diffrn_radiation_source 'SuperNova (Cu) X-ray Source'
_diffrn_radiation_type CuK\a
_diffrn_radiation_wavelength 1.54184
_diffrn_reflns_av_R_equivalents 0.0299
_diffrn_reflns_limit_h_max 8
_diffrn_reflns_limit_h_min -5
_diffrn_reflns_limit_k_max 17
_diffrn_reflns_limit_k_min -19
_diffrn_reflns_limit_l_max 19
_diffrn_reflns_limit_l_min -19
_diffrn_reflns_number 6995
_diffrn_reflns_theta_full 67.684
_diffrn_reflns_theta_max 74.334
_diffrn_reflns_theta_min 4.058
_diffrn_standards_number 0
_exptl_absorpt_coefficient_mu 2.863
_exptl_absorpt_correction_T_max 1.00000
_exptl_absorpt_correction_T_min 0.93191
_exptl_absorpt_correction_type multi-scan
_exptl_absorpt_process_details
;
(CrysAlis PRO; Rigaku OD, 2015)
;
_exptl_crystal_colour colourless
_exptl_crystal_density_diffrn 1.324
_exptl_crystal_density_method 'not measured'
_exptl_crystal_description block
_exptl_crystal_F_000 728
_exptl_crystal_size_max 0.23
_exptl_crystal_size_mid 0.16
_exptl_crystal_size_min 0.09
_refine_diff_density_max 0.340
_refine_diff_density_min -0.289
_refine_ls_extinction_method none
_refine_ls_goodness_of_fit_ref 1.065
_refine_ls_hydrogen_treatment mixed
_refine_ls_matrix_type full
_refine_ls_number_parameters 216
_refine_ls_number_reflns 3444
_refine_ls_number_restraints 0
_refine_ls_restrained_S_all 1.065
_refine_ls_R_factor_all 0.0435
_refine_ls_R_factor_gt 0.0359
_refine_ls_shift/su_max 0.001
_refine_ls_shift/su_mean 0.000
_refine_ls_structure_factor_coef Fsqd
_refine_ls_weighting_details 'w=1/[\s^2^(Fo^2^)+(0.0390P)^2^+0.8354P] where P=(Fo^2^+2Fc^2^)/3'
_refine_ls_weighting_scheme calc
_refine_ls_wR_factor_gt 0.0872
_refine_ls_wR_factor_ref 0.0932
_reflns_number_gt 2966
_reflns_number_total 3444
_reflns_threshold_expression 'I > 2\s(I)'
_cod_data_source_file hb4245sup1.cif
_cod_data_source_block I
_cod_database_code 1549702
_shelx_space_group_comment
;
The symmetry employed for this shelxl refinement is uniquely defined
by the following loop, which should always be used as a source of
symmetry information in preference to the above space-group names.
They are only intended as comments.
;
_shelx_estimated_absorpt_t_min 0.559
_shelx_estimated_absorpt_t_max 0.783

loop_
_space_group_symop_operation_xyz
'x, y, z'
'-x+1/2, y+1/2, -z+1/2'
'-x, -y, -z'
'x-1/2, -y-1/2, z-1/2'

loop_
_atom_site_type_symbol
_atom_site_label
_atom_site_fract_x
_atom_site_fract_y
_atom_site_fract_z
_atom_site_U_iso_or_equiv
_atom_site_adp_type
_atom_site_calc_flag
_atom_site_occupancy
N N1 0.5315(2) 0.63041(10) 0.26867(10) 0.0130(3) Uani d 1
H H1N 0.629(3) 0.6288(14) 0.2450(14) 0.016 Uiso d 1
C C2 0.3597(2) 0.61437(12) 0.22220(11) 0.0137(3) Uani d 1
S S2 0.30117(6) 0.57231(3) 0.12248(3) 0.01927(13) Uani d 1
N N3 0.2341(2) 0.64016(10) 0.27276(10) 0.0150(3) Uani d 1
H H3N 0.128(3) 0.6354(15) 0.2566(15) 0.018 Uiso d 1
C C4 0.3192(2) 0.67809(11) 0.34936(11) 0.0131(4) Uani d 1
O O4 0.24401(17) 0.70732(9) 0.40519(8) 0.0172(3) Uani d 1
C C5 0.5311(2) 0.67650(12) 0.35075(11) 0.0129(4) Uani d 1
C C51 0.6305(2) 0.62745(12) 0.43169(11) 0.0144(4) Uani d 1
C C52 0.6650(3) 0.66932(13) 0.51249(12) 0.0192(4) Uani d 1
H H52 0.631743 0.727945 0.515909 0.023 Uiso calc 1
C C53 0.7479(3) 0.62539(15) 0.58791(13) 0.0248(4) Uani d 1
H H53 0.769965 0.653945 0.642995 0.030 Uiso calc 1
C C54 0.7987(3) 0.54028(15) 0.58349(14) 0.0274(5) Uani d 1
H H54 0.856898 0.510665 0.635227 0.033 Uiso calc 1
C C55 0.7642(3) 0.49844(14) 0.50326(14) 0.0270(5) Uani d 1
H H55 0.798726 0.439965 0.500054 0.032 Uiso calc 1
C C56 0.6792(3) 0.54174(13) 0.42730(13) 0.0205(4) Uani d 1
H H56 0.654498 0.512635 0.372505 0.025 Uiso calc 1
C C61 0.6099(2) 0.76653(12) 0.34460(11) 0.0133(4) Uani d 1
C C62 0.4968(3) 0.83874(12) 0.32742(12) 0.0164(4) Uani d 1
H H62 0.365790 0.833533 0.322920 0.020 Uiso calc 1
C C63 0.5742(3) 0.91861(13) 0.31679(12) 0.0202(4) Uani d 1
H H63 0.496298 0.967842 0.306047 0.024 Uiso calc 1
C C64 0.7652(3) 0.92639(13) 0.32186(13) 0.0211(4) Uani d 1
H H64 0.818091 0.980714 0.313805 0.025 Uiso calc 1
C C65 0.8781(3) 0.85458(13) 0.33871(12) 0.0194(4) Uani d 1
H H65 1.008674 0.859784 0.341895 0.023 Uiso calc 1
C C66 0.8021(3) 0.77493(12) 0.35102(11) 0.0158(4) Uani d 1
H H66 0.880976 0.726208 0.363810 0.019 Uiso calc 1
S S1S -0.14712(6) 0.68634(3) 0.11382(3) 0.01591(12) Uani d 1
O O1S -0.14346(17) 0.63681(8) 0.19917(8) 0.0152(3) Uani d 1
C C1S -0.2253(3) 0.61145(14) 0.02807(12) 0.0223(4) Uani d 1
H H1S1 -0.132121 0.565890 0.030446 0.033 Uiso calc 1
H H1S2 -0.242805 0.640771 -0.028726 0.033 Uiso calc 1
H H1S3 -0.344131 0.586385 0.035218 0.033 Uiso calc 1
C C2S -0.3494(3) 0.75316(14) 0.09889(13) 0.0223(4) Uani d 1
H H2S1 -0.460088 0.717679 0.098649 0.033 Uiso calc 1
H H2S2 -0.363686 0.783686 0.042859 0.033 Uiso calc 1
H H2S3 -0.335511 0.794801 0.146974 0.033 Uiso calc 1

loop_
_atom_site_aniso_label
_atom_site_aniso_U_11
_atom_site_aniso_U_22
_atom_site_aniso_U_33
_atom_site_aniso_U_12
_atom_site_aniso_U_13
_atom_site_aniso_U_23
N1 0.0117(7) 0.0138(7) 0.0142(7) -0.0002(6) 0.0041(6) -0.0017(6)
C2 0.0133(8) 0.0123(8) 0.0166(8) -0.0001(7) 0.0055(7) 0.0008(7)
S2 0.0159(2) 0.0247(3) 0.0172(2) -0.00250(18) 0.00345(17) -0.00768(18)
N3 0.0090(7) 0.0193(8) 0.0166(7) -0.0012(6) 0.0027(6) -0.0030(6)
C4 0.0135(9) 0.0104(8) 0.0151(8) 0.0006(7) 0.0024(7) 0.0034(7)
O4 0.0155(6) 0.0212(7) 0.0162(6) 0.0026(5) 0.0063(5) -0.0006(5)
C5 0.0119(8) 0.0132(9) 0.0144(8) 0.0007(7) 0.0043(6) -0.0003(7)
C51 0.0101(8) 0.0181(9) 0.0152(8) -0.0009(7) 0.0031(6) 0.0040(7)
C52 0.0174(9) 0.0224(10) 0.0178(9) -0.0025(8) 0.0034(7) 0.0007(8)
C53 0.0227(10) 0.0337(12) 0.0169(9) -0.0062(9) 0.0019(8) 0.0051(8)
C54 0.0199(10) 0.0348(12) 0.0257(10) -0.0010(9) 0.0003(8) 0.0164(9)
C55 0.0257(11) 0.0206(11) 0.0345(12) 0.0025(9) 0.0054(9) 0.0099(9)
C56 0.0190(9) 0.0189(10) 0.0238(10) 0.0016(8) 0.0050(8) 0.0026(8)
C61 0.0147(8) 0.0141(9) 0.0109(8) -0.0011(7) 0.0021(6) -0.0012(7)
C62 0.0144(9) 0.0174(9) 0.0171(8) 0.0023(7) 0.0026(7) 0.0006(7)
C63 0.0233(10) 0.0154(9) 0.0215(9) 0.0029(8) 0.0039(8) 0.0005(8)
C64 0.0267(10) 0.0145(9) 0.0214(9) -0.0061(8) 0.0034(8) -0.0005(7)
C65 0.0157(9) 0.0199(10) 0.0222(9) -0.0034(8) 0.0033(7) -0.0004(8)
C66 0.0151(9) 0.0152(9) 0.0161(8) 0.0016(7) 0.0014(7) -0.0004(7)
S1S 0.0153(2) 0.0171(2) 0.0165(2) -0.00021(17) 0.00602(16) 0.00133(17)
O1S 0.0147(6) 0.0181(7) 0.0134(6) 0.0014(5) 0.0039(5) 0.0010(5)
C1S 0.0261(10) 0.0249(10) 0.0153(9) 0.0010(9) 0.0027(7) -0.0024(8)
C2S 0.0256(10) 0.0213(10) 0.0216(9) 0.0071(8) 0.0088(8) 0.0063(8)

loop_
_atom_type_symbol
_atom_type_description
_atom_type_scat_dispersion_real
_atom_type_scat_dispersion_imag
_atom_type_scat_source
C C 0.0181 0.0091 'International Tables Vol C Tables 4.2.6.8 and 6.1.1.4'
H H 0.0000 0.0000 'International Tables Vol C Tables 4.2.6.8 and 6.1.1.4'
N N 0.0311 0.0180 'International Tables Vol C Tables 4.2.6.8 and 6.1.1.4'
S S 0.3331 0.5567 'International Tables Vol C Tables 4.2.6.8 and 6.1.1.4'
O O 0.0492 0.0322 'International Tables Vol C Tables 4.2.6.8 and 6.1.1.4'

loop_
_geom_angle_atom_site_label_1
_geom_angle_atom_site_label_2
_geom_angle_atom_site_label_3
_geom_angle
C2 N1 C5 113.14(15)
C2 N1 H1N 121.8(14)
C5 N1 H1N 122.2(15)
N1 C2 N3 107.31(15)
N1 C2 S2 127.83(14)
N3 C2 S2 124.86(14)
C4 N3 C2 112.64(16)
C4 N3 H3N 125.3(17)
C2 N3 H3N 122.0(17)
O4 C4 N3 126.78(17)
O4 C4 C5 126.79(16)
N3 C4 C5 106.44(14)
N1 C5 C51 112.84(14)
N1 C5 C61 109.12(14)
C51 C5 C61 112.97(15)
N1 C5 C4 100.17(14)
C51 C5 C4 109.08(14)
C61 C5 C4 111.99(15)
C56 C51 C52 119.65(17)
C56 C51 C5 121.72(16)
C52 C51 C5 118.56(17)
C53 C52 C51 119.96(19)
C53 C52 H52 120.0
C51 C52 H52 120.0
C54 C53 C52 120.5(2)
C54 C53 H53 119.8
C52 C53 H53 119.8
C53 C54 C55 119.69(19)
C53 C54 H54 120.2
C55 C54 H54 120.2
C54 C55 C56 120.3(2)
C54 C55 H55 119.9
C56 C55 H55 119.9
C51 C56 C55 119.95(19)
C51 C56 H56 120.0
C55 C56 H56 120.0
C62 C61 C66 119.29(17)
C62 C61 C5 122.59(16)
C66 C61 C5 117.99(16)
C61 C62 C63 120.45(17)
C61 C62 H62 119.8
C63 C62 H62 119.8
C64 C63 C62 120.04(18)
C64 C63 H63 120.0
C62 C63 H63 120.0
C65 C64 C63 119.65(18)
C65 C64 H64 120.2
C63 C64 H64 120.2
C64 C65 C66 120.58(17)
C64 C65 H65 119.7
C66 C65 H65 119.7
C65 C66 C61 119.98(18)
C65 C66 H66 120.0
C61 C66 H66 120.0
O1S S1S C1S 105.41(9)
O1S S1S C2S 105.88(8)
C1S S1S C2S 98.90(10)
S1S C1S H1S1 109.5
S1S C1S H1S2 109.5
H1S1 C1S H1S2 109.5
S1S C1S H1S3 109.5
H1S1 C1S H1S3 109.5
H1S2 C1S H1S3 109.5
S1S C2S H2S1 109.5
S1S C2S H2S2 109.5
H2S1 C2S H2S2 109.5
S1S C2S H2S3 109.5
H2S1 C2S H2S3 109.5
H2S2 C2S H2S3 109.5

loop_
_geom_bond_atom_site_label_1
_geom_bond_atom_site_label_2
_geom_bond_distance
N1 C2 1.339(2)
N1 C5 1.466(2)
N1 H1N 0.86(2)
C2 N3 1.387(2)
C2 S2 1.6581(18)
N3 C4 1.362(2)
N3 H3N 0.77(2)
C4 O4 1.209(2)
C4 C5 1.546(2)
C5 C51 1.525(2)
C5 C61 1.528(2)
C51 C56 1.388(3)
C51 C52 1.393(3)
C52 C53 1.387(3)
C52 H52 0.9500
C53 C54 1.383(3)
C53 H53 0.9500
C54 C55 1.385(3)
C54 H54 0.9500
C55 C56 1.392(3)
C55 H55 0.9500
C56 H56 0.9500
C61 C62 1.390(3)
C61 C66 1.396(3)
C62 C63 1.392(3)
C62 H62 0.9500
C63 C64 1.389(3)
C63 H63 0.9500
C64 C65 1.384(3)
C64 H64 0.9500
C65 C66 1.390(3)
C65 H65 0.9500
C66 H66 0.9500
S1S O1S 1.5318(13)
S1S C1S 1.777(2)
S1S C2S 1.786(2)
C1S H1S1 0.9800
C1S H1S2 0.9800
C1S H1S3 0.9800
C2S H2S1 0.9800
C2S H2S2 0.9800
C2S H2S3 0.9800

loop_
_geom_hbond_atom_site_label_D
_geom_hbond_atom_site_label_H
_geom_hbond_atom_site_label_A
_geom_hbond_site_symmetry_A
_geom_hbond_distance_DH
_geom_hbond_distance_HA
_geom_hbond_distance_DA
_geom_hbond_angle_DHA
_geom_hbond_publ_flag
N3 H3N O1S . 0.77(2) 2.00(2) 2.766(2) 171(2) yes
N1 H1N O1S 1_655 0.86(2) 1.95(2) 2.8089(19) 174(2) yes
C66 H66 O4 1_655 0.95 2.62 3.341(2) 133 yes
C1S H1S3 S2 1_455 0.98 3.17 4.077(2) 154 yes
C1S H1S2 O4 4_575 0.98 2.58 3.393(2) 141 yes
C2S H2S2 O4 4_575 0.98 2.43 3.283(2) 145 yes
C2S H2S1 S2 1_455 0.98 2.93 3.874(2) 161.7 yes
C2S HS23 Cg3 1_455 0.98 2.98 3.887(2) 154 yes

loop_
_geom_torsion_atom_site_label_1
_geom_torsion_atom_site_label_2
_geom_torsion_atom_site_label_3
_geom_torsion_atom_site_label_4
_geom_torsion
C5 N1 C2 N3 -5.9(2)
C5 N1 C2 S2 173.76(14)
N1 C2 N3 C4 4.0(2)
S2 C2 N3 C4 -175.60(14)
C2 N3 C4 O4 179.16(18)
C2 N3 C4 C5 -0.7(2)
C2 N1 C5 C51 120.98(16)
C2 N1 C5 C61 -112.57(17)
C2 N1 C5 C4 5.14(18)
O4 C4 C5 N1 177.63(18)
N3 C4 C5 N1 -2.46(17)
O4 C4 C5 C51 59.0(2)
N3 C4 C5 C51 -121.10(16)
O4 C4 C5 C61 -66.8(2)
N3 C4 C5 C61 113.10(16)
N1 C5 C51 C56 -12.6(2)
C61 C5 C51 C56 -136.94(17)
C4 C5 C51 C56 97.82(19)
N1 C5 C51 C52 170.41(15)
C61 C5 C51 C52 46.0(2)
C4 C5 C51 C52 -79.2(2)
C56 C51 C52 C53 0.1(3)
C5 C51 C52 C53 177.23(16)
C51 C52 C53 C54 0.7(3)
C52 C53 C54 C55 -0.8(3)
C53 C54 C55 C56 0.1(3)
C52 C51 C56 C55 -0.8(3)
C5 C51 C56 C55 -177.83(17)
C54 C55 C56 C51 0.7(3)
N1 C5 C61 C62 101.61(19)
C51 C5 C61 C62 -132.01(17)
C4 C5 C61 C62 -8.4(2)
N1 C5 C61 C66 -74.20(19)
C51 C5 C61 C66 52.2(2)
C4 C5 C61 C66 175.82(15)
C66 C61 C62 C63 0.0(3)
C5 C61 C62 C63 -175.80(16)
C61 C62 C63 C64 1.1(3)
C62 C63 C64 C65 -0.9(3)
C63 C64 C65 C66 -0.3(3)
C64 C65 C66 C61 1.4(3)
C62 C61 C66 C65 -1.2(3)
C5 C61 C66 C65 174.80(16)

_cod_database_fobs_code 1549702
